data_7223590
loop_
_publ_author_name
'Tominaga, Masahide'
'Kawaguchi, Taichi'
'Ohara, Kazuaki'
'Yamaguchi, Kentaro'
'Masu, Hyuma'
'Azumaya, Isao'

_publ_section_title
;
 Synthesis and crystal structures of twisted three-dimensional assemblies
 of adamantane-bridged tris-NHC ligands and AgI
;
_journal_issue 2
_journal_name_full CrystEngComm
_journal_page_first 266
_journal_paper_doi 10.1039/C5CE01860A
_journal_volume 18
_journal_year 2016
_chemical_formula_moiety 'C86 H92 Ag3 N12, 6(C4 H8 O2), 3(F6 P)'
_chemical_formula_sum 'C110 H140 Ag3 F18 N12 O12 P3'
_chemical_formula_weight 2580.85
_chemical_name_common cageAg3PF6
_space_group_crystal_system monoclinic
_space_group_IT_number 14
_space_group_name_Hall '-P 2ybc'
_space_group_name_H-M_alt 'P 1 21/c 1'
_symmetry_space_group_name_Hall '-P 2ybc'
_symmetry_space_group_name_H-M 'P 1 21/c 1'
_atom_sites_solution_hydrogens geom
_atom_sites_solution_primary direct
_atom_sites_solution_secondary difmap
_audit_update_record
;
2015-12-02 deposited with the CCDC.
2015-12-04 downloaded from the CCDC.
;
_cell_angle_alpha 90
_cell_angle_beta 102.6780(10)
_cell_angle_gamma 90
_cell_formula_units_Z 4
_cell_length_a 34.813(3)
_cell_length_b 20.6402(19)
_cell_length_c 16.3040(15)
_cell_measurement_temperature 150
_cell_volume 11429.6(18)
_computing_cell_refinement 'SAINT V8.34A (Bruker AXS Inc., 2013)'
_computing_data_collection 'APEX2 (Bruker AXS, 2006)'
_computing_data_reduction 'SAINT V8.34A (Bruker AXS Inc., 2013)'
_computing_molecular_graphics 'XSHEL (Bruker AXS,2002)'
_computing_publication_material 'XCIF (Bruker AXS, 2001)'
_computing_structure_refinement 'SHELXL-2013 (Sheldrick, 2013)'
_computing_structure_solution 'SHELXS-97 (Sheldrick, 1997)'
_diffrn_ambient_temperature 150
_diffrn_measured_fraction_theta_full 0.996
_diffrn_measured_fraction_theta_max 0.959
_diffrn_measurement_device_type 'Bruker APEXII CCD area detector'
_diffrn_measurement_method 'Phi and Omega scans'
_diffrn_radiation_monochromator graphite
_diffrn_radiation_type MoK\a
_diffrn_radiation_wavelength 0.71073
_diffrn_reflns_av_R_equivalents 0.0442
_diffrn_reflns_av_unetI/netI 0.0824
_diffrn_reflns_limit_h_max 38
_diffrn_reflns_limit_h_min -43
_diffrn_reflns_limit_k_max 25
_diffrn_reflns_limit_k_min -25
_diffrn_reflns_limit_l_max 20
_diffrn_reflns_limit_l_min -11
_diffrn_reflns_number 55296
_diffrn_reflns_theta_full 25.000
_diffrn_reflns_theta_max 26.463
_diffrn_reflns_theta_min 1.616
_diffrn_source 'sealed tube'
_exptl_absorpt_coefficient_mu 0.644
_exptl_absorpt_correction_T_max 0.88
_exptl_absorpt_correction_T_min 0.78
_exptl_absorpt_correction_type empirical
_exptl_absorpt_process_details 'SADABS (Sheldrick 1996)'
_exptl_crystal_colour colourless
_exptl_crystal_density_diffrn 1.500
_exptl_crystal_density_method 'not measured'
_exptl_crystal_description plate
_exptl_crystal_F_000 5312
_exptl_crystal_size_max 0.400
_exptl_crystal_size_mid 0.400
_exptl_crystal_size_min 0.200
_platon_squeeze_details
;
The unit cell contains eight molecules of 1,4-dioxane which have 44 electrons 
and have been treated as a diffuse contribution to the overall scattering 
without specific atom positions by SQUEEZE/PLATON.
;
_refine_diff_density_max 1.630
_refine_diff_density_min -0.694
_refine_ls_extinction_method none
_refine_ls_goodness_of_fit_ref 0.959
_refine_ls_hydrogen_treatment constr
_refine_ls_matrix_type full
_refine_ls_number_parameters 1340
_refine_ls_number_reflns 22635
_refine_ls_number_restraints 96
_refine_ls_restrained_S_all 0.958
_refine_ls_R_factor_all 0.1336
_refine_ls_R_factor_gt 0.0707
_refine_ls_shift/su_max 0.001
_refine_ls_shift/su_mean 0.000
_refine_ls_structure_factor_coef Fsqd
_refine_ls_weighting_details 'w=1/[\s^2^(Fo^2^)+(0.1242P)^2^] where P=(Fo^2^+2Fc^2^)/3'
_refine_ls_weighting_scheme calc
_refine_ls_wR_factor_gt 0.1916
_refine_ls_wR_factor_ref 0.2158
_reflns_number_gt 11439
_reflns_number_total 22635
_reflns_threshold_expression 'I > 2\s(I)'
_cod_data_source_file c5ce01860a2.cif
_cod_data_source_block p21c
_cod_database_code 7223590
_platon_squeeze_void_probe_radius 1.20

loop_
_space_group_symop_operation_xyz
'x, y, z'
'-x, y+1/2, -z+1/2'
'-x, -y, -z'
'x, -y-1/2, z-1/2'

loop_
_atom_site_type_symbol
_atom_site_label
_atom_site_fract_x
_atom_site_fract_y
_atom_site_fract_z
_atom_site_U_iso_or_equiv
_atom_site_adp_type
_atom_site_calc_flag
_atom_site_refinement_flags_adp
_atom_site_refinement_flags_occupancy
_atom_site_refinement_flags_posn
_atom_site_occupancy
_atom_site_disorder_assembly
_atom_site_disorder_group
O O5A 0.5458(7) 0.5386(10) 0.3058(11) 0.193(11) Uani d . P . 0.58(2) A 1
O O6A 0.5743(15) 0.6722(16) 0.2612(19) 0.315(18) Uani d . P . 0.58(2) A 1
O O5B 0.5898(15) 0.5630(15) 0.3122(19) 0.224(6) Uani d U P . 0.42(2) A 2
O O6B 0.5372(14) 0.6600(18) 0.242(2) 0.225(6) Uani d U P . 0.42(2) A 2
Ag Ag1 0.07060(2) 0.71132(2) 0.62841(3) 0.05578(16) Uani d . . . 1.0 . .
Ag Ag2 0.25666(2) 1.24180(2) 0.55331(4) 0.06186(18) Uani d . . . 1.0 . .
Ag Ag3 0.42317(2) 0.72407(2) 0.43063(3) 0.05684(16) Uani d . . . 1.0 . .
C C1 0.08645(18) 0.6226(3) 0.5829(4) 0.0558(17) Uani d . . . 1.0 . .
C C2 0.1180(2) 0.5499(3) 0.5224(5) 0.0642(19) Uani d . . . 1.0 . .
H H2 0.1352 0.5315 0.4909 0.077 Uiso calc U . R 1.0 . .
C C3 0.0961(2) 0.5178(4) 0.5646(5) 0.079(2) Uani d . . . 1.0 . .
H H3 0.0938 0.4721 0.5673 0.095 Uiso calc U . R 1.0 . .
C C4 0.0536(2) 0.5461(4) 0.6680(6) 0.089(3) Uani d . . . 1.0 . .
H H4A 0.0602 0.5021 0.6909 0.107 Uiso calc U . R 1.0 . .
H H4B 0.0592 0.5775 0.7149 0.107 Uiso calc U . R 1.0 . .
C C5 0.0137(4) 0.5492(6) 0.6270(7) 0.137(4) Uani d . . . 1.0 . .
H H5A 0.0067 0.5942 0.611 0.206 Uiso calc U . R 1.0 . .
H H5B -0.0026 0.5336 0.6648 0.206 Uiso calc U . R 1.0 . .
H H5C 0.0092 0.5221 0.5764 0.206 Uiso calc U . R 1.0 . .
C C6 0.12909(17) 0.6656(3) 0.4936(4) 0.0440(14) Uani d . . . 1.0 . .
C C7 0.10634(17) 0.7147(3) 0.4540(4) 0.0492(15) Uani d . . . 1.0 . .
H H7 0.0787 0.7146 0.4505 0.059 Uiso calc U . R 1.0 . .
C C8 0.12361(17) 0.7645(3) 0.4190(4) 0.0501(15) Uani d . . . 1.0 . .
H H8 0.1075 0.7991 0.3928 0.06 Uiso calc U . R 1.0 . .
C C9 0.16413(16) 0.7661(3) 0.4206(3) 0.0409(13) Uani d . . . 1.0 . .
C C10 0.18591(17) 0.7152(3) 0.4612(4) 0.0445(14) Uani d . . . 1.0 . .
H H10 0.2134 0.7139 0.4631 0.053 Uiso calc U . R 1.0 . .
C C11 0.16929(17) 0.6657(3) 0.4991(4) 0.0467(14) Uani d . . . 1.0 . .
H H11 0.1853 0.6323 0.5287 0.056 Uiso calc U . R 1.0 . .
C C12 0.1975(2) 1.2401(4) 0.5582(6) 0.081(3) Uani d . . . 1.0 . .
C C13 0.1364(2) 1.2055(4) 0.5613(7) 0.100(3) Uani d . . . 1.0 . .
H H13 0.1139 1.1784 0.5551 0.12 Uiso calc U . R 1.0 . .
C C14 0.1392(2) 1.2671(4) 0.5883(7) 0.107(4) Uani d . . . 1.0 . .
H H14 0.1194 1.2917 0.6059 0.128 Uiso calc U . R 1.0 . .
C C15 0.1911(3) 1.3545(4) 0.6051(8) 0.121(4) Uani d . . . 1.0 . .
H H15A 0.2198 1.3557 0.6079 0.145 Uiso calc U . R 1.0 . .
H H15B 0.1783 1.3831 0.5583 0.145 Uiso calc U . R 1.0 . .
C C16 0.1845(4) 1.3784(6) 0.6760(8) 0.159(6) Uani d . . . 1.0 . .
H H16A 0.1565 1.3743 0.6761 0.238 Uiso calc U . R 1.0 . .
H H16B 0.1921 1.4242 0.6807 0.238 Uiso calc U . R 1.0 . .
H H16C 0.2001 1.3544 0.7237 0.238 Uiso calc U . R 1.0 . .
C C17 0.17957(18) 1.1278(3) 0.5100(5) 0.0578(18) Uani d . . . 1.0 . .
C C18 0.19654(19) 1.1250(3) 0.4424(5) 0.0643(19) Uani d . . . 1.0 . .
H H18 0.2047 1.1637 0.4197 0.077 Uiso calc U . R 1.0 . .
C C19 0.20186(19) 1.0662(3) 0.4070(4) 0.0574(17) Uani d . . . 1.0 . .
H H19 0.2145 1.0651 0.361 0.069 Uiso calc U . R 1.0 . .
C C20 0.18947(16) 1.0090(3) 0.4358(4) 0.0482(15) Uani d . . . 1.0 . .
C C21 0.17380(18) 1.0113(3) 0.5084(4) 0.0551(16) Uani d . . . 1.0 . .
H H21 0.1666 0.9724 0.5324 0.066 Uiso calc U . R 1.0 . .
C C22 0.16881(18) 1.0713(3) 0.5453(4) 0.0576(17) Uani d . . . 1.0 . .
H H22 0.1581 1.0732 0.5941 0.069 Uiso calc U . R 1.0 . .
C C23 0.43254(18) 0.8099(3) 0.3722(5) 0.0594(18) Uani d . . . 1.0 . .
C C24 0.4255(2) 0.9042(4) 0.2998(6) 0.080(2) Uani d . . . 1.0 . .
H H24 0.4138 0.9417 0.2709 0.096 Uiso calc U . R 1.0 . .
C C25 0.4633(2) 0.8850(4) 0.3118(6) 0.093(3) Uani d . . . 1.0 . .
H H25 0.4839 0.9075 0.2942 0.112 Uiso calc U . R 1.0 . .
C C26 0.5045(3) 0.7908(5) 0.3790(8) 0.111(4) Uani d . . . 1.0 . .
H H26A 0.5227 0.8028 0.3427 0.133 Uiso calc U . R 1.0 . .
H H26B 0.4994 0.7436 0.3736 0.133 Uiso calc U . R 1.0 . .
C C27 0.5226(4) 0.8090(7) 0.4728(10) 0.163(6) Uani d . . . 1.0 . .
H H27A 0.5404 0.8461 0.4746 0.244 Uiso calc U . R 1.0 . .
H H27B 0.5374 0.772 0.5013 0.244 Uiso calc U . R 1.0 . .
H H27C 0.5015 0.8204 0.5011 0.244 Uiso calc U . R 1.0 . .
C C28 0.36604(17) 0.8589(3) 0.3389(4) 0.0494(16) Uani d . . . 1.0 . .
C C29 0.35186(17) 0.8411(3) 0.4102(4) 0.0490(15) Uani d . . . 1.0 . .
H H29 0.3697 0.8275 0.46 0.059 Uiso calc U . R 1.0 . .
C C30 0.31223(17) 0.8432(3) 0.4079(4) 0.0466(14) Uani d . . . 1.0 . .
H H30 0.303 0.8306 0.4563 0.056 Uiso calc U . R 1.0 . .
C C31 0.28523(17) 0.8635(3) 0.3366(3) 0.0431(14) Uani d . . . 1.0 . .
C C32 0.29970(18) 0.8801(3) 0.2660(4) 0.0528(16) Uani d . . . 1.0 . .
H H32 0.282 0.8936 0.2159 0.063 Uiso calc U . R 1.0 . .
C C33 0.3396(2) 0.8769(3) 0.2686(4) 0.0524(16) Uani d . . . 1.0 . .
H H33 0.3487 0.8877 0.2196 0.063 Uiso calc U . R 1.0 . .
C C34 0.18081(15) 0.8227(3) 0.3798(3) 0.0414(13) Uani d . . . 1.0 . .
C C35 0.17800(16) 0.8859(3) 0.4292(4) 0.0411(13) Uani d . . . 1.0 . .
H H35A 0.1502 0.8932 0.4321 0.049 Uiso calc U . R 1.0 . .
H H35B 0.1936 0.8809 0.4874 0.049 Uiso calc U . R 1.0 . .
C C36 0.19306(16) 0.9454(3) 0.3887(3) 0.0405(13) Uani d . . . 1.0 . .
C C37 0.23664(16) 0.9332(3) 0.3867(4) 0.0441(14) Uani d . . . 1.0 . .
H H37A 0.247 0.971 0.361 0.053 Uiso calc U . R 1.0 . .
H H37B 0.2523 0.9285 0.445 0.053 Uiso calc U . R 1.0 . .
C C38 0.24138(16) 0.8716(3) 0.3363(3) 0.0414(13) Uani d . . . 1.0 . .
C C39 0.22464(16) 0.8130(3) 0.3775(4) 0.0431(14) Uani d . . . 1.0 . .
H H39A 0.2274 0.7732 0.3455 0.052 Uiso calc U . R 1.0 . .
H H39B 0.2402 0.8072 0.4356 0.052 Uiso calc U . R 1.0 . .
C C40 0.15730(18) 0.8313(3) 0.2876(4) 0.0496(15) Uani d . . . 1.0 . .
H H40A 0.1601 0.792 0.2546 0.059 Uiso calc U . R 1.0 . .
H H40B 0.129 0.8373 0.2869 0.059 Uiso calc U . R 1.0 . .
C C41 0.16883(18) 0.9511(3) 0.2988(4) 0.0535(16) Uani d . . . 1.0 . .
H H41A 0.1782 0.9887 0.2709 0.064 Uiso calc U . R 1.0 . .
H H41B 0.1409 0.9585 0.2998 0.064 Uiso calc U . R 1.0 . .
C C42 0.21589(18) 0.8797(3) 0.2462(4) 0.0533(16) Uani d . . . 1.0 . .
H H42A 0.2252 0.9176 0.219 0.064 Uiso calc U . R 1.0 . .
H H42B 0.2187 0.8408 0.2124 0.064 Uiso calc U . R 1.0 . .
C C43 0.17242(18) 0.8891(3) 0.2485(4) 0.0512(16) Uani d . . . 1.0 . .
H H43 0.1567 0.8945 0.1897 0.061 Uiso calc U . R 1.0 . .
C C44 0.05588(19) 0.8006(3) 0.6734(4) 0.0550(16) Uani d . . . 1.0 . .
C C45 0.0598(2) 0.9033(3) 0.7252(5) 0.069(2) Uani d . . . 1.0 . .
H H45 0.07 0.944 0.7473 0.083 Uiso calc U . R 1.0 . .
C C46 0.0226(2) 0.8827(4) 0.7120(6) 0.082(2) Uani d . . . 1.0 . .
H H46 0.001 0.9074 0.7216 0.099 Uiso calc U . R 1.0 . .
C C47 -0.0148(2) 0.7803(4) 0.6635(5) 0.074(2) Uani d . . . 1.0 . .
H H47A -0.0219 0.7673 0.7167 0.089 Uiso calc U . R 1.0 . .
H H47B -0.0093 0.7405 0.6343 0.089 Uiso calc U . R 1.0 . .
C C48 -0.0486(3) 0.8151(6) 0.6098(7) 0.124(4) Uani d . . . 1.0 . .
H H48A -0.056 0.852 0.6409 0.187 Uiso calc U . R 1.0 . .
H H48B -0.071 0.7856 0.5943 0.187 Uiso calc U . R 1.0 . .
H H48C -0.041 0.8307 0.5588 0.187 Uiso calc U . R 1.0 . .
C C49 0.12204(18) 0.8554(3) 0.7041(4) 0.0500(15) Uani d . . . 1.0 . .
C C50 0.1457(2) 0.8876(3) 0.7701(4) 0.0620(18) Uani d . . . 1.0 . .
H H50 0.1345 0.908 0.8117 0.074 Uiso calc U . R 1.0 . .
C C51 0.1859(2) 0.8900(3) 0.7752(4) 0.0642(19) Uani d . . . 1.0 . .
H H51 0.2019 0.9131 0.8206 0.077 Uiso calc U . R 1.0 . .
C C52 0.20400(18) 0.8606(3) 0.7180(4) 0.0486(15) Uani d . . . 1.0 . .
C C53 0.17889(18) 0.8269(3) 0.6531(4) 0.0513(15) Uani d . . . 1.0 . .
H H53 0.1902 0.8045 0.6132 0.062 Uiso calc U . R 1.0 . .
C C54 0.13880(18) 0.8246(3) 0.6443(4) 0.0506(15) Uani d . . . 1.0 . .
H H54 0.1227 0.8024 0.5982 0.061 Uiso calc U . R 1.0 . .
C C55 0.31634(18) 1.2410(3) 0.5583(4) 0.0525(16) Uani d . . . 1.0 . .
C C56 0.3801(2) 1.2092(3) 0.5908(6) 0.086(3) Uani d . . . 1.0 . .
H H56 0.403 1.1834 0.6097 0.103 Uiso calc U . R 1.0 . .
C C57 0.3791(2) 1.2692(4) 0.5590(6) 0.085(3) Uani d . . . 1.0 . .
H H57 0.401 1.2938 0.5505 0.102 Uiso calc U . R 1.0 . .
C C58 0.3267(2) 1.3534(3) 0.5111(6) 0.082(2) Uani d . . . 1.0 . .
H H58A 0.2976 1.3553 0.5012 0.098 Uiso calc U . R 1.0 . .
H H58B 0.3376 1.3859 0.5547 0.098 Uiso calc U . R 1.0 . .
C C59 0.3388(3) 1.3690(5) 0.4344(7) 0.127(4) Uani d . . . 1.0 . .
H H59A 0.3676 1.3705 0.4452 0.19 Uiso calc U . R 1.0 . .
H H59B 0.328 1.4113 0.4138 0.19 Uiso calc U . R 1.0 . .
H H59C 0.3289 1.3358 0.392 0.19 Uiso calc U . R 1.0 . .
C C60 0.33109(16) 1.1311(3) 0.6207(4) 0.0482(15) Uani d . . . 1.0 . .
C C61 0.35057(17) 1.1102(3) 0.6997(4) 0.0557(17) Uani d . . . 1.0 . .
H H61 0.3699 1.1368 0.734 0.067 Uiso calc U . R 1.0 . .
C C62 0.34151(17) 1.0495(3) 0.7283(4) 0.0500(15) Uani d . . . 1.0 . .
H H62 0.3556 1.0343 0.7814 0.06 Uiso calc U . R 1.0 . .
C C63 0.31231(16) 1.0108(3) 0.6805(3) 0.0408(13) Uani d . . . 1.0 . .
C C64 0.29315(17) 1.0353(3) 0.6025(4) 0.0478(15) Uani d . . . 1.0 . .
H H64 0.2732 1.0097 0.5684 0.057 Uiso calc U . R 1.0 . .
C C65 0.30167(17) 1.0945(3) 0.5727(4) 0.0493(15) Uani d . . . 1.0 . .
H H65 0.2875 1.1098 0.5197 0.059 Uiso calc U . R 1.0 . .
C C66 0.41107(17) 0.6350(3) 0.4789(4) 0.0507(15) Uani d . . . 1.0 . .
C C67 0.3785(2) 0.5579(3) 0.5314(4) 0.0619(18) Uani d . . . 1.0 . .
H H67 0.3605 0.5371 0.5589 0.074 Uiso calc U . R 1.0 . .
C C68 0.4031(2) 0.5295(4) 0.4926(5) 0.070(2) Uani d . . . 1.0 . .
H H68 0.4063 0.4841 0.4876 0.084 Uiso calc U . R 1.0 . .
C C69 0.4540(2) 0.5661(4) 0.4110(5) 0.070(2) Uani d . . . 1.0 . .
H H69A 0.4741 0.6006 0.425 0.084 Uiso calc U . R 1.0 . .
H H69B 0.4671 0.5241 0.4277 0.084 Uiso calc U . R 1.0 . .
C C70 0.4386(2) 0.5658(5) 0.3216(5) 0.096(3) Uani d . . . 1.0 . .
H H70A 0.4174 0.5338 0.3075 0.144 Uiso calc U . R 1.0 . .
H H70B 0.4597 0.5547 0.2929 0.144 Uiso calc U . R 1.0 . .
H H70C 0.4283 0.6089 0.3034 0.144 Uiso calc U . R 1.0 . .
C C71 0.36494(18) 0.6729(3) 0.5600(3) 0.0475(15) Uani d . . . 1.0 . .
C C72 0.38689(18) 0.7242(3) 0.6042(4) 0.0496(15) Uani d . . . 1.0 . .
H H72 0.4146 0.7259 0.6095 0.06 Uiso calc U . R 1.0 . .
C C73 0.36797(19) 0.7723(3) 0.6402(4) 0.0561(17) Uani d . . . 1.0 . .
H H73 0.3832 0.8065 0.67 0.067 Uiso calc U . R 1.0 . .
C C74 0.32760(18) 0.7722(3) 0.6341(4) 0.0445(14) Uani d . . . 1.0 . .
C C75 0.30589(17) 0.7214(3) 0.5903(3) 0.0406(13) Uani d . . . 1.0 . .
H H75 0.2782 0.7199 0.5855 0.049 Uiso calc U . R 1.0 . .
C C76 0.32409(17) 0.6730(3) 0.5535(3) 0.0461(15) Uani d . . . 1.0 . .
H H76 0.3086 0.6392 0.5234 0.055 Uiso calc U . R 1.0 . .
C C77 0.24867(17) 0.8655(3) 0.7275(3) 0.0441(14) Uani d . . . 1.0 . .
C C78 0.25798(16) 0.9339(3) 0.6999(4) 0.0441(14) Uani d . . . 1.0 . .
H H78A 0.248 0.9666 0.7346 0.053 Uiso calc U . R 1.0 . .
H H78B 0.2445 0.9409 0.6405 0.053 Uiso calc U . R 1.0 . .
C C79 0.30337(16) 0.9429(3) 0.7099(3) 0.0423(13) Uani d . . . 1.0 . .
C C80 0.31817(17) 0.8920(3) 0.6566(3) 0.0409(13) Uani d . . . 1.0 . .
H H80A 0.3469 0.8974 0.6622 0.049 Uiso calc U . R 1.0 . .
H H80B 0.3052 0.8986 0.5967 0.049 Uiso calc U . R 1.0 . .
C C81 0.30976(16) 0.8226(3) 0.6830(3) 0.0426(14) Uani d . . . 1.0 . .
C C82 0.26506(16) 0.8157(3) 0.6736(3) 0.0438(14) Uani d . . . 1.0 . .
H H82A 0.259 0.7715 0.6905 0.053 Uiso calc U . R 1.0 . .
H H82B 0.2518 0.8217 0.6138 0.053 Uiso calc U . R 1.0 . .
C C83 0.26947(18) 0.8560(3) 0.8189(4) 0.0523(16) Uani d . . . 1.0 . .
H H83A 0.2637 0.8121 0.8376 0.063 Uiso calc U . R 1.0 . .
H H83B 0.2595 0.888 0.8544 0.063 Uiso calc U . R 1.0 . .
C C84 0.32293(17) 0.9316(3) 0.8022(4) 0.0485(15) Uani d . . . 1.0 . .
H H84A 0.3518 0.9373 0.8104 0.058 Uiso calc U . R 1.0 . .
H H84B 0.3131 0.964 0.8375 0.058 Uiso calc U . R 1.0 . .
C C85 0.32946(17) 0.8137(3) 0.7775(4) 0.0486(15) Uani d . . . 1.0 . .
H H85A 0.3236 0.7699 0.7962 0.058 Uiso calc U . R 1.0 . .
H H85B 0.3584 0.8179 0.7857 0.058 Uiso calc U . R 1.0 . .
C C86 0.31419(18) 0.8643(3) 0.8294(4) 0.0523(16) Uani d . . . 1.0 . .
H H86 0.3273 0.8583 0.89 0.063 Uiso calc U . R 1.0 . .
C C87 0.0585(4) 0.9658(6) 0.4136(10) 0.141(5) Uani d . . . 1.0 . .
H H87A 0.0365 0.9894 0.3769 0.169 Uiso calc U . R 1.0 . .
H H87B 0.0825 0.9928 0.4202 0.169 Uiso calc U . R 1.0 . .
C C88 0.0495(4) 0.9555(8) 0.4939(11) 0.183(6) Uani d . . . 1.0 . .
H H88A 0.0447 0.9977 0.5187 0.219 Uiso calc U . R 1.0 . .
H H88B 0.0723 0.9348 0.5319 0.219 Uiso calc U . R 1.0 . .
C C89 0.0214(4) 0.8565(5) 0.4471(9) 0.140(4) Uani d . . . 1.0 . .
H H89A -0.0016 0.8274 0.4405 0.168 Uiso calc U . R 1.0 . .
H H89B 0.0443 0.834 0.4824 0.168 Uiso calc U . R 1.0 . .
C C90 0.0291(3) 0.8695(6) 0.3686(7) 0.123(4) Uani d . . . 1.0 . .
H H90A 0.0067 0.8938 0.3342 0.148 Uiso calc U . R 1.0 . .
H H90B 0.0318 0.8282 0.3395 0.148 Uiso calc U . R 1.0 . .
C C91 0.3883(3) 0.9827(6) 0.5301(10) 0.146(5) Uani d . . . 1.0 . .
H H91A 0.3819 0.9711 0.4697 0.176 Uiso calc U . R 1.0 . .
H H91B 0.3633 0.9924 0.5472 0.176 Uiso calc U . R 1.0 . .
C C92 0.4126(5) 1.0377(8) 0.5424(14) 0.247(11) Uani d . . . 1.0 . .
H H92A 0.3996 1.0722 0.504 0.296 Uiso calc U . R 1.0 . .
H H92B 0.4146 1.0533 0.6006 0.296 Uiso calc U . R 1.0 . .
C C93 0.4659(5) 0.9738(10) 0.5733(16) 0.289(14) Uani d . . . 1.0 . .
H H93A 0.4883 0.9611 0.5485 0.347 Uiso calc U . R 1.0 . .
H H93B 0.4772 0.9875 0.6318 0.347 Uiso calc U . R 1.0 . .
C C94 0.4453(4) 0.9203(8) 0.5779(10) 0.176(6) Uani d . . . 1.0 . .
H H94A 0.4579 0.8967 0.6297 0.212 Uiso calc U . R 1.0 . .
H H94B 0.447 0.8923 0.5296 0.212 Uiso calc U . R 1.0 . .
C C95 0.5539(7) 0.5881(9) 0.3550(11) 0.219(5) Uani d U . . 1.0 . .
H H95A 0.5829 0.5906 0.3745 0.262 Uiso calc U P R 0.58(2) A 1
H H95B 0.5429 0.5801 0.4051 0.262 Uiso calc U P R 0.58(2) A 1
H H95C 0.532 0.5565 0.3434 0.262 Uiso calc U P R 0.42(2) A 2
H H95D 0.5634 0.5914 0.4167 0.262 Uiso calc U P R 0.42(2) A 2
C C96 0.5408(7) 0.6473(9) 0.3229(11) 0.220(5) Uani d U . . 1.0 . .
H H96A 0.5406 0.6786 0.3687 0.264 Uiso calc U P R 0.58(2) A 1
H H96B 0.5138 0.6438 0.2877 0.264 Uiso calc U P R 0.58(2) A 1
H H96C 0.5146 0.6543 0.3359 0.264 Uiso calc U P R 0.42(2) A 2
H H96D 0.5587 0.6803 0.3547 0.264 Uiso calc U P R 0.42(2) A 2
C C97 0.5583(7) 0.6154(10) 0.2007(12) 0.233(5) Uani d U . . 1.0 . .
H H97A 0.5292 0.6182 0.1839 0.279 Uiso calc U P R 0.58(2) A 1
H H97B 0.5689 0.6189 0.1493 0.279 Uiso calc U P R 0.58(2) A 1
H H97C 0.5419 0.6069 0.144 0.279 Uiso calc U P R 0.42(2) A 2
H H97D 0.5826 0.6372 0.1931 0.279 Uiso calc U P R 0.42(2) A 2
C C98 0.5684(7) 0.5593(10) 0.2369(12) 0.227(5) Uani d U . . 1.0 . .
H H98A 0.5969 0.5605 0.2628 0.273 Uiso calc U P R 0.58(2) A 1
H H98B 0.5643 0.5255 0.1928 0.273 Uiso calc U P R 0.58(2) A 1
H H98C 0.5442 0.5348 0.2387 0.273 Uiso calc U P R 0.42(2) A 2
H H98D 0.583 0.5344 0.2017 0.273 Uiso calc U P R 0.42(2) A 2
C C99 0.0908(8) 0.4371(10) 0.3524(12) 0.260(8) Uani d U . . 1.0 . .
H H99A 0.0756 0.4651 0.3829 0.312 Uiso calc U . R 1.0 . .
H H99B 0.1188 0.4506 0.3681 0.312 Uiso calc U . R 1.0 . .
C C100 0.0873(7) 0.3710(10) 0.3759(12) 0.244(7) Uani d U . . 1.0 . .
H H10A 0.098 0.3668 0.4372 0.293 Uiso calc U . R 1.0 . .
H H10B 0.0591 0.3596 0.3649 0.293 Uiso calc U . R 1.0 . .
C C101 0.0891(7) 0.3392(9) 0.2501(12) 0.228(7) Uani d U . . 1.0 . .
H H10C 0.0607 0.3292 0.2408 0.274 Uiso calc U . R 1.0 . .
H H10D 0.1006 0.3095 0.2141 0.274 Uiso calc U . R 1.0 . .
C C102 0.0936(6) 0.4080(8) 0.2213(10) 0.201(6) Uani d U . . 1.0 . .
H H10E 0.1217 0.419 0.2257 0.241 Uiso calc U . R 1.0 . .
H H10F 0.0791 0.4144 0.1625 0.241 Uiso calc U . R 1.0 . .
F F1 0.49163(15) 0.4114(3) 0.3835(4) 0.132(2) Uani d . . . 1.0 . .
F F2 0.45249(17) 0.3652(4) 0.2712(4) 0.161(3) Uani d . . . 1.0 . .
F F3 0.42621(14) 0.4078(2) 0.3692(4) 0.1095(17) Uani d . . . 1.0 . .
F F4 0.42756(18) 0.3028(3) 0.3517(5) 0.151(3) Uani d . . . 1.0 . .
F F5 0.4663(2) 0.3457(4) 0.4665(5) 0.182(3) Uani d . . . 1.0 . .
F F6 0.49250(18) 0.3069(3) 0.3645(6) 0.177(3) Uani d . . . 1.0 . .
F F7 0.29243(14) 0.5114(3) 0.5914(4) 0.1216(19) Uani d . . . 1.0 . .
F F8 0.2711(2) 0.5135(3) 0.4537(4) 0.142(2) Uani d . . . 1.0 . .
F F9 0.24855(12) 0.5854(2) 0.5311(4) 0.121(2) Uani d . . . 1.0 . .
F F10 0.20767(14) 0.5087(2) 0.4689(4) 0.1157(18) Uani d . . . 1.0 . .
F F11 0.22910(17) 0.5050(3) 0.6041(4) 0.127(2) Uani d . . . 1.0 . .
F F12 0.25162(14) 0.4331(2) 0.5250(4) 0.1125(18) Uani d . . . 1.0 . .
F F13 0.06292(19) 0.3666(3) 0.5597(5) 0.146(2) Uani d . . . 1.0 . .
F F14 0.0047(2) 0.3930(3) 0.5819(6) 0.175(3) Uani d . . . 1.0 . .
F F15 -0.00345(15) 0.2958(3) 0.6299(4) 0.1214(19) Uani d . . . 1.0 . .
F F16 0.05289(16) 0.2665(3) 0.6000(6) 0.167(3) Uani d . . . 1.0 . .
F F17 0.0491(2) 0.3559(5) 0.6823(4) 0.198(4) Uani d . . . 1.0 . .
F F18 0.0077(2) 0.3080(4) 0.5046(4) 0.157(3) Uani d . . . 1.0 . .
N N1 0.11166(14) 0.6140(2) 0.5317(3) 0.0475(12) Uani d . . . 1.0 . .
N N2 0.07714(17) 0.5622(3) 0.6038(4) 0.0699(17) Uani d . . . 1.0 . .
N N3 0.17210(15) 1.1889(3) 0.5445(4) 0.0678(17) Uani d . . . 1.0 . .
N N4 0.17695(17) 1.2876(3) 0.5853(5) 0.094(2) Uani d . . . 1.0 . .
N N5 0.40739(15) 0.8571(2) 0.3391(3) 0.0552(14) Uani d . . . 1.0 . .
N N6 0.46655(16) 0.8278(3) 0.3536(4) 0.0733(17) Uani d . . . 1.0 . .
N N7 0.08040(14) 0.8524(2) 0.6998(3) 0.0519(13) Uani d . . . 1.0 . .
N N8 0.02050(15) 0.8206(3) 0.6824(4) 0.0654(15) Uani d . . . 1.0 . .
N N9 0.34199(13) 1.1919(2) 0.5910(4) 0.0542(14) Uani d . . . 1.0 . .
N N10 0.34035(15) 1.2884(2) 0.5411(4) 0.0633(16) Uani d . . . 1.0 . .
N N11 0.38381(15) 0.6232(2) 0.5247(3) 0.0479(12) Uani d . . . 1.0 . .
N N12 0.42353(15) 0.5767(3) 0.4600(3) 0.0583(14) Uani d . . . 1.0 . .
O O1 0.0645(2) 0.9068(4) 0.3761(5) 0.117(2) Uani d . . . 1.0 . .
O O2 0.0140(3) 0.9132(5) 0.4869(6) 0.170(4) Uani d . . . 1.0 . .
O O3 0.4075(2) 0.9289(4) 0.5784(6) 0.149(3) Uani d . . . 1.0 . .
O O4 0.4491(3) 1.0290(5) 0.5300(7) 0.183(4) Uani d . . . 1.0 . .
O O7 0.0782(5) 0.4438(6) 0.2741(9) 0.238(5) Uani d U . . 1.0 . .
O O8 0.1066(5) 0.3261(6) 0.3342(8) 0.231(5) Uani d U . . 1.0 . .
P P1 0.45988(6) 0.35724(12) 0.36893(16) 0.0859(7) Uani d . . . 1.0 . .
P P2 0.25003(6) 0.50877(9) 0.52851(15) 0.0744(6) Uani d . . . 1.0 . .
P P3 0.02975(6) 0.33144(12) 0.59327(15) 0.0773(6) Uani d . . . 1.0 . .

loop_
_atom_site_aniso_label
_atom_site_aniso_U_11
_atom_site_aniso_U_22
_atom_site_aniso_U_33
_atom_site_aniso_U_12
_atom_site_aniso_U_13
_atom_site_aniso_U_23
O5A 0.26(3) 0.203(19) 0.121(12) 0.030(17) 0.067(13) -0.036(12)
O6A 0.45(5) 0.29(3) 0.21(2) -0.06(3) 0.07(3) -0.09(2)
O5B 0.350(15) 0.178(11) 0.158(10) 0.044(11) 0.086(10) 0.007(10)
O6B 0.352(15) 0.173(11) 0.159(10) 0.050(11) 0.074(11) 0.014(9)
Ag1 0.0511(3) 0.0498(3) 0.0675(3) -0.0053(2) 0.0153(3) -0.0047(2)
Ag2 0.0407(3) 0.0450(3) 0.1039(5) 0.0000(2) 0.0245(3) -0.0097(3)
Ag3 0.0504(3) 0.0529(3) 0.0702(4) -0.0022(2) 0.0196(3) -0.0013(2)
C1 0.043(3) 0.058(4) 0.069(4) -0.002(3) 0.018(3) 0.002(3)
C2 0.082(5) 0.039(4) 0.074(5) 0.007(3) 0.022(4) -0.001(3)
C3 0.105(6) 0.041(4) 0.105(6) -0.007(4) 0.051(5) 0.001(4)
C4 0.070(5) 0.082(6) 0.126(8) -0.001(4) 0.043(6) -0.014(5)
C5 0.170(12) 0.113(9) 0.127(9) 0.001(8) 0.029(9) -0.009(7)
C6 0.045(3) 0.039(3) 0.047(4) -0.003(3) 0.008(3) -0.001(3)
C7 0.039(3) 0.053(4) 0.053(4) 0.001(3) 0.005(3) 0.001(3)
C8 0.040(3) 0.052(4) 0.058(4) 0.008(3) 0.011(3) 0.010(3)
C9 0.042(3) 0.042(3) 0.035(3) -0.008(3) 0.002(3) -0.006(3)
C10 0.042(3) 0.044(4) 0.045(3) 0.007(3) 0.005(3) 0.001(3)
C11 0.055(4) 0.040(3) 0.045(4) 0.005(3) 0.010(3) 0.003(3)
C12 0.048(4) 0.058(5) 0.142(8) -0.003(3) 0.033(5) -0.038(5)
C13 0.047(4) 0.081(6) 0.182(10) -0.010(4) 0.050(5) -0.041(6)
C14 0.055(5) 0.090(6) 0.187(10) -0.004(4) 0.053(6) -0.060(7)
C15 0.097(7) 0.071(6) 0.213(12) -0.027(5) 0.075(8) -0.055(7)
C16 0.184(12) 0.147(11) 0.181(12) -0.051(9) 0.116(11) -0.063(10)
C17 0.043(3) 0.050(4) 0.081(5) -0.005(3) 0.015(3) -0.024(4)
C18 0.056(4) 0.049(4) 0.092(6) -0.009(3) 0.026(4) -0.008(4)
C19 0.060(4) 0.048(4) 0.071(5) -0.006(3) 0.028(4) -0.005(3)
C20 0.041(3) 0.047(4) 0.054(4) 0.000(3) 0.007(3) -0.002(3)
C21 0.054(4) 0.051(4) 0.062(4) -0.009(3) 0.016(3) -0.010(3)
C22 0.053(4) 0.061(4) 0.066(4) -0.006(3) 0.028(3) -0.019(4)
C23 0.045(4) 0.049(4) 0.090(5) -0.004(3) 0.027(4) -0.002(4)
C24 0.057(4) 0.060(5) 0.128(7) 0.001(4) 0.030(5) 0.011(5)
C25 0.066(5) 0.068(5) 0.158(9) -0.003(4) 0.053(6) 0.019(6)
C26 0.072(6) 0.095(7) 0.182(11) 0.023(5) 0.063(7) 0.050(8)
C27 0.112(9) 0.163(12) 0.233(16) 0.043(9) 0.082(11) 0.102(12)
C28 0.046(3) 0.041(3) 0.064(4) -0.005(3) 0.016(3) -0.019(3)
C29 0.045(3) 0.061(4) 0.040(3) -0.002(3) 0.007(3) -0.004(3)
C30 0.049(4) 0.058(4) 0.033(3) -0.004(3) 0.011(3) -0.005(3)
C31 0.051(3) 0.046(3) 0.035(3) 0.000(3) 0.015(3) -0.010(3)
C32 0.054(4) 0.065(4) 0.040(4) -0.005(3) 0.012(3) -0.004(3)
C33 0.070(4) 0.054(4) 0.040(4) -0.002(3) 0.027(4) -0.009(3)
C34 0.039(3) 0.041(3) 0.040(3) -0.003(2) -0.001(3) -0.005(3)
C35 0.035(3) 0.042(3) 0.048(3) 0.003(2) 0.013(3) -0.005(3)
C36 0.040(3) 0.041(3) 0.039(3) 0.000(2) 0.005(3) -0.003(3)
C37 0.043(3) 0.042(3) 0.046(4) -0.005(3) 0.007(3) -0.002(3)
C38 0.041(3) 0.055(4) 0.027(3) 0.001(3) 0.005(3) -0.002(3)
C39 0.052(3) 0.037(3) 0.038(3) 0.005(3) 0.008(3) -0.001(3)
C40 0.052(4) 0.051(4) 0.039(3) 0.002(3) -0.003(3) -0.009(3)
C41 0.053(4) 0.048(4) 0.060(4) 0.002(3) 0.013(3) 0.010(3)
C42 0.063(4) 0.061(4) 0.034(3) 0.000(3) 0.005(3) 0.001(3)
C43 0.051(4) 0.067(4) 0.030(3) -0.004(3) -0.002(3) 0.000(3)
C44 0.061(4) 0.059(4) 0.050(4) -0.006(3) 0.020(3) -0.006(3)
C45 0.067(5) 0.050(4) 0.095(6) -0.002(4) 0.030(4) -0.017(4)
C46 0.063(5) 0.070(5) 0.115(7) 0.004(4) 0.022(5) -0.014(5)
C47 0.051(4) 0.096(6) 0.080(5) -0.020(4) 0.027(4) -0.023(5)
C48 0.092(7) 0.174(11) 0.111(8) -0.058(7) 0.031(6) -0.029(8)
C49 0.053(4) 0.042(3) 0.056(4) -0.002(3) 0.015(3) -0.007(3)
C50 0.061(4) 0.061(4) 0.066(5) -0.007(3) 0.018(4) -0.018(4)
C51 0.067(5) 0.067(5) 0.060(4) -0.019(4) 0.017(4) -0.022(4)
C52 0.056(4) 0.048(4) 0.039(3) -0.015(3) 0.007(3) -0.006(3)
C53 0.061(4) 0.053(4) 0.042(4) -0.005(3) 0.016(3) -0.002(3)
C54 0.053(4) 0.056(4) 0.042(4) -0.015(3) 0.007(3) -0.002(3)
C55 0.048(4) 0.040(3) 0.075(5) 0.003(3) 0.027(3) 0.001(3)
C56 0.043(4) 0.051(5) 0.166(9) 0.009(3) 0.028(5) 0.019(5)
C57 0.044(4) 0.058(5) 0.156(8) -0.011(3) 0.028(5) 0.024(5)
C58 0.063(4) 0.050(4) 0.139(8) 0.004(3) 0.036(5) 0.031(5)
C59 0.125(8) 0.102(8) 0.159(10) 0.030(6) 0.045(8) 0.058(7)
C60 0.039(3) 0.034(3) 0.073(5) -0.004(3) 0.017(3) 0.003(3)
C61 0.041(3) 0.043(4) 0.080(5) -0.014(3) 0.006(3) -0.004(3)
C62 0.049(3) 0.043(4) 0.052(4) -0.006(3) -0.001(3) -0.001(3)
C63 0.048(3) 0.038(3) 0.036(3) -0.004(3) 0.008(3) -0.005(3)
C64 0.049(3) 0.047(4) 0.049(4) -0.007(3) 0.013(3) -0.007(3)
C65 0.049(3) 0.048(4) 0.051(4) -0.006(3) 0.011(3) 0.002(3)
C66 0.044(3) 0.050(4) 0.054(4) 0.004(3) 0.002(3) -0.006(3)
C67 0.082(5) 0.046(4) 0.060(4) -0.003(4) 0.021(4) 0.003(3)
C68 0.083(5) 0.046(4) 0.076(5) 0.000(4) 0.010(4) 0.005(4)
C69 0.072(5) 0.060(5) 0.078(5) 0.007(4) 0.016(4) -0.014(4)
C70 0.083(6) 0.133(8) 0.081(6) -0.007(5) 0.037(5) -0.029(6)
C71 0.059(4) 0.048(4) 0.032(3) -0.002(3) 0.004(3) 0.007(3)
C72 0.045(3) 0.044(4) 0.060(4) -0.005(3) 0.012(3) -0.001(3)
C73 0.057(4) 0.041(4) 0.058(4) -0.006(3) -0.012(3) -0.006(3)
C74 0.057(4) 0.038(3) 0.036(3) -0.007(3) 0.006(3) 0.006(3)
C75 0.044(3) 0.045(3) 0.032(3) -0.006(3) 0.007(3) 0.002(3)
C76 0.055(4) 0.048(4) 0.031(3) -0.012(3) -0.001(3) 0.005(3)
C77 0.053(3) 0.043(3) 0.037(3) -0.012(3) 0.011(3) -0.003(3)
C78 0.049(3) 0.046(4) 0.038(3) -0.006(3) 0.011(3) 0.003(3)
C79 0.048(3) 0.043(3) 0.033(3) -0.008(3) 0.003(3) -0.001(3)
C80 0.047(3) 0.042(3) 0.032(3) -0.005(3) 0.003(3) -0.002(3)
C81 0.048(3) 0.042(3) 0.036(3) -0.006(3) 0.007(3) -0.001(3)
C82 0.054(3) 0.045(3) 0.029(3) -0.006(3) 0.002(3) 0.002(3)
C83 0.062(4) 0.056(4) 0.038(4) -0.013(3) 0.010(3) 0.002(3)
C84 0.047(3) 0.057(4) 0.038(3) -0.008(3) 0.002(3) -0.004(3)
C85 0.049(3) 0.053(4) 0.041(3) -0.005(3) 0.003(3) 0.008(3)
C86 0.064(4) 0.061(4) 0.027(3) -0.012(3) -0.002(3) 0.003(3)
C87 0.138(10) 0.092(9) 0.205(14) -0.020(7) 0.069(10) 0.033(9)
C88 0.165(13) 0.180(15) 0.221(18) -0.053(11) 0.082(13) -0.058(13)
C89 0.203(13) 0.082(8) 0.151(11) -0.005(8) 0.070(10) 0.014(8)
C90 0.118(9) 0.132(10) 0.125(9) 0.006(7) 0.038(7) 0.020(7)
C91 0.117(9) 0.110(9) 0.231(15) 0.020(8) 0.081(10) 0.027(10)
C92 0.159(13) 0.158(14) 0.48(3) 0.031(11) 0.200(19) 0.075(18)
C93 0.141(14) 0.25(2) 0.49(4) 0.016(14) 0.086(18) 0.21(3)
C94 0.113(10) 0.190(15) 0.231(16) -0.040(10) 0.047(11) 0.055(12)
C95 0.349(14) 0.173(10) 0.147(9) 0.043(11) 0.082(10) 0.010(8)
C96 0.342(14) 0.168(10) 0.157(9) 0.042(10) 0.073(10) 0.007(9)
C97 0.358(14) 0.190(11) 0.161(9) 0.048(11) 0.079(10) 0.007(9)
C98 0.358(14) 0.179(10) 0.158(9) 0.053(11) 0.087(10) -0.006(9)
C99 0.45(2) 0.169(10) 0.164(10) -0.095(14) 0.070(15) -0.098(11)
C100 0.40(2) 0.199(14) 0.173(12) -0.025(15) 0.135(14) -0.012(10)
C101 0.36(2) 0.159(10) 0.170(10) -0.021(14) 0.071(14) -0.033(11)
C102 0.298(17) 0.181(12) 0.157(11) 0.028(13) 0.123(12) 0.018(9)
F1 0.085(3) 0.105(4) 0.194(6) -0.009(3) 0.003(4) -0.031(4)
F2 0.101(4) 0.287(9) 0.093(4) 0.034(5) 0.019(3) -0.042(5)
F3 0.093(3) 0.098(4) 0.145(5) 0.017(3) 0.041(3) -0.026(3)
F4 0.117(5) 0.097(4) 0.223(7) -0.012(3) -0.001(5) -0.040(5)
F5 0.206(7) 0.189(7) 0.127(6) -0.056(6) -0.018(5) 0.015(5)
F6 0.110(4) 0.135(5) 0.259(9) 0.058(4) -0.020(5) -0.059(6)
F7 0.089(3) 0.103(4) 0.167(5) 0.016(3) 0.015(3) 0.038(4)
F8 0.178(6) 0.118(5) 0.165(6) 0.015(4) 0.110(5) 0.033(4)
F9 0.069(3) 0.044(3) 0.247(7) 0.006(2) 0.026(4) 0.019(3)
F10 0.091(3) 0.083(3) 0.159(5) 0.003(3) -0.003(3) -0.019(3)
F11 0.150(5) 0.099(4) 0.161(5) -0.028(3) 0.097(4) -0.024(4)
F12 0.123(4) 0.046(3) 0.186(5) 0.021(2) 0.073(4) 0.014(3)
F13 0.153(5) 0.098(4) 0.221(7) -0.006(4) 0.120(5) 0.029(4)
F14 0.166(6) 0.113(5) 0.252(9) 0.045(5) 0.062(6) 0.009(5)
F15 0.079(3) 0.160(5) 0.133(5) -0.033(3) 0.041(3) -0.018(4)
F16 0.077(4) 0.110(5) 0.322(10) 0.012(3) 0.064(5) 0.074(6)
F17 0.178(6) 0.315(11) 0.090(4) -0.144(7) 0.003(4) -0.009(5)
F18 0.186(6) 0.178(6) 0.095(4) 0.004(5) 0.006(4) -0.036(4)
N1 0.049(3) 0.038(3) 0.049(3) 0.002(2) -0.002(2) 0.001(2)
N2 0.073(4) 0.041(3) 0.105(5) -0.009(3) 0.041(4) -0.001(3)
N3 0.044(3) 0.051(3) 0.116(5) -0.008(3) 0.034(3) -0.027(3)
N4 0.054(4) 0.068(4) 0.174(7) -0.008(3) 0.057(4) -0.051(4)
N5 0.050(3) 0.048(3) 0.072(4) -0.011(3) 0.025(3) -0.005(3)
N6 0.051(3) 0.067(4) 0.110(5) 0.003(3) 0.036(3) 0.011(4)
N7 0.049(3) 0.045(3) 0.061(3) -0.011(2) 0.010(3) -0.004(3)
N8 0.050(3) 0.070(4) 0.079(4) -0.008(3) 0.020(3) -0.016(3)
N9 0.037(3) 0.040(3) 0.087(4) -0.003(2) 0.016(3) 0.007(3)
N10 0.046(3) 0.038(3) 0.108(5) 0.009(2) 0.021(3) 0.015(3)
N11 0.060(3) 0.043(3) 0.038(3) 0.001(2) 0.004(2) -0.001(2)
N12 0.058(3) 0.060(4) 0.052(3) 0.005(3) 0.001(3) -0.008(3)
O1 0.092(5) 0.118(6) 0.143(6) -0.002(4) 0.031(4) 0.022(5)
O2 0.217(10) 0.128(7) 0.208(9) 0.009(7) 0.135(8) -0.003(7)
O3 0.097(5) 0.123(7) 0.230(10) -0.009(5) 0.046(6) -0.004(6)
O4 0.157(8) 0.190(10) 0.220(10) -0.023(7) 0.082(8) 0.079(8)
O7 0.387(16) 0.158(8) 0.191(10) 0.026(10) 0.110(12) -0.009(8)
O8 0.368(16) 0.179(9) 0.171(9) -0.021(10) 0.113(11) 0.015(8)
P1 0.0683(13) 0.0846(16) 0.0948(18) 0.0102(12) -0.0038(12) -0.0269(13)
P2 0.0664(13) 0.0463(11) 0.1176(18) 0.0108(9) 0.0357(13) 0.0151(11)
P3 0.0681(13) 0.0881(16) 0.0792(15) -0.0016(12) 0.0239(12) 0.0080(12)

loop_
_atom_type_symbol
_atom_type_description
_atom_type_scat_dispersion_real
_atom_type_scat_dispersion_imag
_atom_type_scat_source
C C 0.0033 0.0016 'International Tables Vol C Tables 4.2.6.8 and 6.1.1.4'
H H 0.0000 0.0000 'International Tables Vol C Tables 4.2.6.8 and 6.1.1.4'
N N 0.0061 0.0033 'International Tables Vol C Tables 4.2.6.8 and 6.1.1.4'
F F 0.0171 0.0103 'International Tables Vol C Tables 4.2.6.8 and 6.1.1.4'
P P 0.1023 0.0942 'International Tables Vol C Tables 4.2.6.8 and 6.1.1.4'
Ag Ag -0.8971 1.1015 'International Tables Vol C Tables 4.2.6.8 and 6.1.1.4'
O O 0.0106 0.0060 'International Tables Vol C Tables 4.2.6.8 and 6.1.1.4'

loop_
_geom_angle_atom_site_label_1
_geom_angle_atom_site_label_2
_geom_angle_atom_site_label_3
_geom_angle
C95 O5A C98 99.(2)
C97 O6A C96 87.(2)
C98 O5B C95 95.(3)
C96 O6B C97 113.(3)
C44 Ag1 C1 178.8(2)
C55 Ag2 C12 175.4(3)
C23 Ag3 C66 174.9(3)
N1 C1 N2 104.9(6)
N1 C1 Ag1 126.3(5)
N2 C1 Ag1 128.5(5)
C3 C2 N1 107.8(6)
C3 C2 H2 126.1
N1 C2 H2 126.1
C2 C3 N2 107.6(6)
C2 C3 H3 126.2
N2 C3 H3 126.2
C5 C4 N2 107.0(9)
C5 C4 H4A 110.3
N2 C4 H4A 110.3
C5 C4 H4B 110.3
N2 C4 H4B 110.3
H4A C4 H4B 108.6
C4 C5 H5A 109.5
C4 C5 H5B 109.5
H5A C5 H5B 109.5
C4 C5 H5C 109.5
H5A C5 H5C 109.5
H5B C5 H5C 109.5
C7 C6 C11 120.3(5)
C7 C6 N1 120.1(5)
C11 C6 N1 119.5(5)
C6 C7 C8 119.4(6)
C6 C7 H7 120.3
C8 C7 H7 120.3
C7 C8 C9 122.6(6)
C7 C8 H8 118.7
C9 C8 H8 118.7
C10 C9 C8 115.8(5)
C10 C9 C34 125.0(5)
C8 C9 C34 119.2(5)
C9 C10 C11 122.5(5)
C9 C10 H10 118.8
C11 C10 H10 118.8
C6 C11 C10 119.3(5)
C6 C11 H11 120.4
C10 C11 H11 120.4
N4 C12 N3 104.3(6)
N4 C12 Ag2 127.1(5)
N3 C12 Ag2 128.2(5)
C14 C13 N3 107.4(6)
C14 C13 H13 126.3
N3 C13 H13 126.3
C13 C14 N4 106.1(6)
C13 C14 H14 126.9
N4 C14 H14 126.9
C16 C15 N4 115.2(10)
C16 C15 H15A 108.5
N4 C15 H15A 108.5
C16 C15 H15B 108.5
N4 C15 H15B 108.5
H15A C15 H15B 107.5
C15 C16 H16A 109.5
C15 C16 H16B 109.5
H16A C16 H16B 109.5
C15 C16 H16C 109.5
H16A C16 H16C 109.5
H16B C16 H16C 109.5
C18 C17 C22 120.3(6)
C18 C17 N3 120.4(6)
C22 C17 N3 119.4(6)
C17 C18 C19 120.1(6)
C17 C18 H18 120.0
C19 C18 H18 120.0
C18 C19 C20 122.3(6)
C18 C19 H19 118.9
C20 C19 H19 118.9
C19 C20 C21 117.7(6)
C19 C20 C36 119.8(5)
C21 C20 C36 122.5(5)
C22 C21 C20 119.8(6)
C22 C21 H21 120.1
C20 C21 H21 120.1
C17 C22 C21 119.6(6)
C17 C22 H22 120.2
C21 C22 H22 120.2
N6 C23 N5 104.0(6)
N6 C23 Ag3 125.2(5)
N5 C23 Ag3 130.6(4)
C25 C24 N5 104.7(7)
C25 C24 H24 127.6
N5 C24 H24 127.6
C24 C25 N6 107.5(7)
C24 C25 H25 126.2
N6 C25 H25 126.2
N6 C26 C27 106.7(9)
N6 C26 H26A 110.4
C27 C26 H26A 110.4
N6 C26 H26B 110.4
C27 C26 H26B 110.4
H26A C26 H26B 108.6
C26 C27 H27A 109.5
C26 C27 H27B 109.5
H27A C27 H27B 109.5
C26 C27 H27C 109.5
H27A C27 H27C 109.5
H27B C27 H27C 109.5
C33 C28 C29 118.2(5)
C33 C28 N5 120.2(6)
C29 C28 N5 121.5(6)
C30 C29 C28 120.1(6)
C30 C29 H29 119.9
C28 C29 H29 119.9
C29 C30 C31 121.6(5)
C29 C30 H30 119.2
C31 C30 H30 119.2
C30 C31 C32 117.6(5)
C30 C31 C38 121.6(5)
C32 C31 C38 120.6(5)
C33 C32 C31 120.3(6)
C33 C32 H32 119.8
C31 C32 H32 119.8
C28 C33 C32 122.1(6)
C28 C33 H33 118.9
C32 C33 H33 118.9
C9 C34 C39 112.6(5)
C9 C34 C35 110.2(4)
C39 C34 C35 107.2(4)
C9 C34 C40 109.9(4)
C39 C34 C40 107.7(5)
C35 C34 C40 109.1(5)
C36 C35 C34 112.5(4)
C36 C35 H35A 109.1
C34 C35 H35A 109.1
C36 C35 H35B 109.1
C34 C35 H35B 109.1
H35A C35 H35B 107.8
C41 C36 C20 109.0(5)
C41 C36 C35 107.8(5)
C20 C36 C35 113.1(4)
C41 C36 C37 109.3(5)
C20 C36 C37 109.6(4)
C35 C36 C37 107.9(4)
C38 C37 C36 111.4(4)
C38 C37 H37A 109.3
C36 C37 H37A 109.3
C38 C37 H37B 109.3
C36 C37 H37B 109.3
H37A C37 H37B 108.0
C31 C38 C37 108.1(4)
C31 C38 C42 112.1(4)
C37 C38 C42 108.1(5)
C31 C38 C39 112.4(5)
C37 C38 C39 108.4(4)
C42 C38 C39 107.6(5)
C34 C39 C38 112.0(4)
C34 C39 H39A 109.2
C38 C39 H39A 109.2
C34 C39 H39B 109.2
C38 C39 H39B 109.2
H39A C39 H39B 107.9
C43 C40 C34 110.0(5)
C43 C40 H40A 109.7
C34 C40 H40A 109.7
C43 C40 H40B 109.7
C34 C40 H40B 109.7
H40A C40 H40B 108.2
C36 C41 C43 110.8(5)
C36 C41 H41A 109.5
C43 C41 H41A 109.5
C36 C41 H41B 109.5
C43 C41 H41B 109.5
H41A C41 H41B 108.1
C43 C42 C38 110.7(5)
C43 C42 H42A 109.5
C38 C42 H42A 109.5
C43 C42 H42B 109.5
C38 C42 H42B 109.5
H42A C42 H42B 108.1
C40 C43 C42 110.5(5)
C40 C43 C41 110.9(5)
C42 C43 C41 108.3(5)
C40 C43 H43 109.0
C42 C43 H43 109.0
C41 C43 H43 109.0
N8 C44 N7 104.4(5)
N8 C44 Ag1 127.9(5)
N7 C44 Ag1 127.7(5)
C46 C45 N7 104.9(6)
C46 C45 H45 127.6
N7 C45 H45 127.6
C45 C46 N8 109.3(6)
C45 C46 H46 125.3
N8 C46 H46 125.3
N8 C47 C48 111.6(7)
N8 C47 H47A 109.3
C48 C47 H47A 109.3
N8 C47 H47B 109.3
C48 C47 H47B 109.3
H47A C47 H47B 108.0
C47 C48 H48A 109.5
C47 C48 H48B 109.5
H48A C48 H48B 109.5
C47 C48 H48C 109.5
H48A C48 H48C 109.5
H48B C48 H48C 109.5
C50 C49 C54 119.9(6)
C50 C49 N7 118.9(5)
C54 C49 N7 121.2(5)
C49 C50 C51 119.2(6)
C49 C50 H50 120.4
C51 C50 H50 120.4
C52 C51 C50 123.3(6)
C52 C51 H51 118.3
C50 C51 H51 118.3
C51 C52 C53 115.4(6)
C51 C52 C77 120.4(5)
C53 C52 C77 124.2(5)
C54 C53 C52 123.3(6)
C54 C53 H53 118.4
C52 C53 H53 118.4
C53 C54 C49 118.9(6)
C53 C54 H54 120.6
C49 C54 H54 120.6
N10 C55 N9 103.5(5)
N10 C55 Ag2 130.4(4)
N9 C55 Ag2 125.7(4)
C57 C56 N9 107.3(6)
C57 C56 H56 126.3
N9 C56 H56 126.3
C56 C57 N10 106.8(6)
C56 C57 H57 126.6
N10 C57 H57 126.6
C59 C58 N10 110.9(7)
C59 C58 H58A 109.5
N10 C58 H58A 109.5
C59 C58 H58B 109.5
N10 C58 H58B 109.5
H58A C58 H58B 108.0
C58 C59 H59A 109.5
C58 C59 H59B 109.5
H59A C59 H59B 109.5
C58 C59 H59C 109.5
H59A C59 H59C 109.5
H59B C59 H59C 109.5
C65 C60 C61 120.6(5)
C65 C60 N9 120.8(6)
C61 C60 N9 118.5(5)
C60 C61 C62 119.3(6)
C60 C61 H61 120.3
C62 C61 H61 120.3
C63 C62 C61 121.3(6)
C63 C62 H62 119.4
C61 C62 H62 119.4
C62 C63 C64 116.6(5)
C62 C63 C79 121.5(5)
C64 C63 C79 121.8(5)
C65 C64 C63 123.3(6)
C65 C64 H64 118.3
C63 C64 H64 118.3
C64 C65 C60 118.8(6)
C64 C65 H65 120.6
C60 C65 H65 120.6
N12 C66 N11 105.5(6)
N12 C66 Ag3 127.3(5)
N11 C66 Ag3 126.4(4)
C68 C67 N11 106.7(6)
C68 C67 H67 126.6
N11 C67 H67 126.6
C67 C68 N12 108.5(6)
C67 C68 H68 125.7
N12 C68 H68 125.7
C70 C69 N12 113.4(6)
C70 C69 H69A 108.9
N12 C69 H69A 108.9
C70 C69 H69B 108.9
N12 C69 H69B 108.9
H69A C69 H69B 107.7
C69 C70 H70A 109.5
C69 C70 H70B 109.5
H70A C70 H70B 109.5
C69 C70 H70C 109.5
H70A C70 H70C 109.5
H70B C70 H70C 109.5
C76 C71 C72 117.7(6)
C76 C71 N11 121.7(5)
C72 C71 N11 120.5(5)
C73 C72 C71 119.9(6)
C73 C72 H72 120.0
C71 C72 H72 120.0
C74 C73 C72 122.3(6)
C74 C73 H73 118.8
C72 C73 H73 118.8
C73 C74 C75 117.7(6)
C73 C74 C81 118.9(5)
C75 C74 C81 123.0(5)
C76 C75 C74 121.0(5)
C76 C75 H75 119.5
C74 C75 H75 119.5
C75 C76 C71 121.3(5)
C75 C76 H76 119.3
C71 C76 H76 119.3
C83 C77 C52 110.3(5)
C83 C77 C78 108.6(5)
C52 C77 C78 107.8(5)
C83 C77 C82 108.5(5)
C52 C77 C82 113.1(5)
C78 C77 C82 108.5(4)
C77 C78 C79 110.5(5)
C77 C78 H78A 109.5
C79 C78 H78A 109.5
C77 C78 H78B 109.5
C79 C78 H78B 109.5
H78A C78 H78B 108.1
C80 C79 C84 108.9(5)
C80 C79 C63 109.5(4)
C84 C79 C63 111.7(4)
C80 C79 C78 108.6(4)
C84 C79 C78 107.8(4)
C63 C79 C78 110.2(5)
C79 C80 C81 111.9(4)
C79 C80 H80A 109.2
C81 C80 H80A 109.2
C79 C80 H80B 109.2
C81 C80 H80B 109.2
H80A C80 H80B 107.9
C74 C81 C82 113.9(5)
C74 C81 C80 111.3(4)
C82 C81 C80 108.0(5)
C74 C81 C85 107.2(5)
C82 C81 C85 107.7(4)
C80 C81 C85 108.5(4)
C81 C82 C77 112.1(5)
C81 C82 H82A 109.2
C77 C82 H82A 109.2
C81 C82 H82B 109.2
C77 C82 H82B 109.2
H82A C82 H82B 107.9
C77 C83 C86 110.4(5)
C77 C83 H83A 109.6
C86 C83 H83A 109.6
C77 C83 H83B 109.6
C86 C83 H83B 109.6
H83A C83 H83B 108.1
C86 C84 C79 110.8(5)
C86 C84 H84A 109.5
C79 C84 H84A 109.5
C86 C84 H84B 109.5
C79 C84 H84B 109.5
H84A C84 H84B 108.1
C86 C85 C81 109.9(5)
C86 C85 H85A 109.7
C81 C85 H85A 109.7
C86 C85 H85B 109.7
C81 C85 H85B 109.7
H85A C85 H85B 108.2
C84 C86 C85 110.7(5)
C84 C86 C83 109.5(5)
C85 C86 C83 109.4(5)
C84 C86 H86 109.1
C85 C86 H86 109.1
C83 C86 H86 109.1
O1 C87 C88 110.7(10)
O1 C87 H87A 109.5
C88 C87 H87A 109.5
O1 C87 H87B 109.5
C88 C87 H87B 109.5
H87A C87 H87B 108.1
C87 C88 O2 111.1(12)
C87 C88 H88A 109.4
O2 C88 H88A 109.4
C87 C88 H88B 109.4
O2 C88 H88B 109.4
H88A C88 H88B 108.0
O2 C89 C90 111.1(10)
O2 C89 H89A 109.4
C90 C89 H89A 109.4
O2 C89 H89B 109.4
C90 C89 H89B 109.4
H89A C89 H89B 108.0
C89 C90 O1 111.1(11)
C89 C90 H90A 109.4
O1 C90 H90A 109.4
C89 C90 H90B 109.4
O1 C90 H90B 109.4
H90A C90 H90B 108.0
C92 C91 O3 110.7(13)
C92 C91 H91A 109.5
O3 C91 H91A 109.5
C92 C91 H91B 109.5
O3 C91 H91B 109.5
H91A C91 H91B 108.1
O4 C92 C91 115.5(14)
O4 C92 H92A 108.4
C91 C92 H92A 108.4
O4 C92 H92B 108.4
C91 C92 H92B 108.4
H92A C92 H92B 107.5
C94 C93 O4 122.3(16)
C94 C93 H93A 106.8
O4 C93 H93A 106.8
C94 C93 H93B 106.8
O4 C93 H93B 106.8
H93A C93 H93B 106.6
C93 C94 O3 116.0(15)
C93 C94 H94A 108.3
O3 C94 H94A 108.3
C93 C94 H94B 108.3
O3 C94 H94B 108.3
H94A C94 H94B 107.4
O5A C95 C96 117.(2)
C96 C95 O5B 109.9(19)
O5A C95 H95A 107.9
C96 C95 H95A 107.9
O5A C95 H95B 107.9
C96 C95 H95B 107.9
H95A C95 H95B 107.2
C96 C95 H95C 109.7
O5B C95 H95C 109.7
C96 C95 H95D 109.7
O5B C95 H95D 109.7
H95C C95 H95D 108.2
O6B C96 C95 121.(2)
C95 C96 O6A 106.(2)
C95 C96 H96A 110.6
O6A C96 H96A 110.6
C95 C96 H96B 110.6
O6A C96 H96B 110.6
H96A C96 H96B 108.7
O6B C96 H96C 107.1
C95 C96 H96C 107.1
O6B C96 H96D 107.1
C95 C96 H96D 107.1
H96C C96 H96D 106.8
C98 C97 O6B 118.(2)
C98 C97 O6A 111.(2)
C98 C97 H97A 109.5
O6A C97 H97A 109.5
C98 C97 H97B 109.5
O6A C97 H97B 109.4
H97A C97 H97B 108.0
C98 C97 H97C 107.9
O6B C97 H97C 107.9
C98 C97 H97D 107.9
O6B C97 H97D 107.9
H97C C97 H97D 107.2
O5B C98 C97 115.(3)
C97 C98 O5A 116.(2)
C97 C98 H98A 108.3
O5A C98 H98A 108.3
C97 C98 H98B 108.3
O5A C98 H98B 108.3
H98A C98 H98B 107.4
O5B C98 H98C 108.6
C97 C98 H98C 108.6
O5B C98 H98D 108.6
C97 C98 H98D 108.6
H98C C98 H98D 107.6
O7 C99 C100 110.2(15)
O7 C99 H99A 109.6
C100 C99 H99A 109.6
O7 C99 H99B 109.6
C100 C99 H99B 109.6
H99A C99 H99B 108.1
O8 C100 C99 114.9(17)
O8 C100 H10A 108.5
C99 C100 H10A 108.5
O8 C100 H10B 108.5
C99 C100 H10B 108.5
H10A C100 H10B 107.5
O8 C101 C102 115.5(16)
O8 C101 H10C 108.4
C102 C101 H10C 108.4
O8 C101 H10D 108.4
C102 C101 H10D 108.4
H10C C101 H10D 107.5
O7 C102 C101 103.7(13)
O7 C102 H10E 111.0
C101 C102 H10E 111.0
O7 C102 H10F 111.0
C101 C102 H10F 111.0
H10E C102 H10F 109.0
C1 N1 C2 110.0(6)
C1 N1 C6 124.4(5)
C2 N1 C6 125.6(5)
C1 N2 C3 109.6(6)
C1 N2 C4 125.2(6)
C3 N2 C4 124.8(6)
C12 N3 C13 110.8(6)
C12 N3 C17 125.6(5)
C13 N3 C17 123.4(6)
C12 N4 C14 111.4(6)
C12 N4 C15 125.3(6)
C14 N4 C15 123.3(6)
C23 N5 C24 111.8(5)
C23 N5 C28 125.7(5)
C24 N5 C28 122.4(6)
C23 N6 C25 111.9(6)
C23 N6 C26 124.4(6)
C25 N6 C26 123.6(6)
C44 N7 C45 110.9(5)
C44 N7 C49 126.8(5)
C45 N7 C49 122.3(5)
C44 N8 C46 110.4(6)
C44 N8 C47 123.7(6)
C46 N8 C47 125.9(6)
C56 N9 C55 110.6(5)
C56 N9 C60 123.9(5)
C55 N9 C60 125.4(5)
C55 N10 C57 111.7(5)
C55 N10 C58 123.9(5)
C57 N10 C58 124.3(6)
C66 N11 C67 110.2(5)
C66 N11 C71 122.8(5)
C67 N11 C71 127.0(6)
C66 N12 C68 109.0(6)
C66 N12 C69 124.5(6)
C68 N12 C69 126.5(6)
C87 O1 C90 107.3(8)
C89 O2 C88 106.9(10)
C94 O3 C91 116.2(10)
C92 O4 C93 109.7(12)
C99 O7 C102 119.3(19)
C101 O8 C100 101.3(17)
F6 P1 F1 89.2(4)
F6 P1 F2 89.0(4)
F1 P1 F2 91.9(4)
F6 P1 F3 177.5(4)
F1 P1 F3 91.6(3)
F2 P1 F3 88.7(3)
F6 P1 F4 90.9(4)
F1 P1 F4 178.6(5)
F2 P1 F4 86.7(4)
F3 P1 F4 88.3(3)
F6 P1 F5 90.1(5)
F1 P1 F5 90.9(4)
F2 P1 F5 177.1(5)
F3 P1 F5 92.2(4)
F4 P1 F5 90.6(4)
F8 P2 F12 90.5(3)
F8 P2 F11 179.2(4)
F12 P2 F11 90.3(3)
F8 P2 F10 93.2(4)
F12 P2 F10 90.7(3)
F11 P2 F10 87.2(3)
F8 P2 F9 88.9(3)
F12 P2 F9 179.4(4)
F11 P2 F9 90.3(3)
F10 P2 F9 89.2(3)
F8 P2 F7 88.5(4)
F12 P2 F7 91.3(3)
F11 P2 F7 91.2(4)
F10 P2 F7 177.4(3)
F9 P2 F7 88.8(3)
F14 P3 F17 87.9(5)
F14 P3 F16 175.9(5)
F17 P3 F16 95.9(5)
F14 P3 F18 89.7(4)
F17 P3 F18 176.5(5)
F16 P3 F18 86.5(5)
F14 P3 F13 91.1(4)
F17 P3 F13 88.4(4)
F16 P3 F13 90.8(3)
F18 P3 F13 94.1(4)
F14 P3 F15 89.2(4)
F17 P3 F15 90.1(3)
F16 P3 F15 89.0(3)
F18 P3 F15 87.4(4)
F13 P3 F15 178.5(4)

loop_
_geom_bond_atom_site_label_1
_geom_bond_atom_site_label_2
_geom_bond_distance
O5A C95 1.29(2)
O5A C98 1.57(3)
O6A C97 1.55(3)
O6A C96 1.78(4)
O5B C98 1.29(4)
O5B C95 1.64(4)
O6B C96 1.32(3)
O6B C97 1.44(4)
Ag1 C44 2.089(6)
Ag1 C1 2.094(7)
Ag2 C55 2.061(6)
Ag2 C12 2.080(7)
Ag3 C23 2.072(7)
Ag3 C66 2.079(6)
C1 N1 1.350(7)
C1 N2 1.351(8)
C2 C3 1.314(9)
C2 N1 1.355(8)
C2 H2 0.95
C3 N2 1.366(9)
C3 H3 0.95
C4 C5 1.403(13)
C4 N2 1.502(9)
C4 H4A 0.99
C4 H4B 0.99
C5 H5A 0.98
C5 H5B 0.98
C5 H5C 0.98
C6 C7 1.359(8)
C6 C11 1.383(8)
C6 N1 1.433(7)
C7 C8 1.376(8)
C7 H7 0.95
C8 C9 1.405(8)
C8 H8 0.95
C9 C10 1.378(8)
C9 C34 1.521(8)
C10 C11 1.384(8)
C10 H10 0.95
C11 H11 0.95
C12 N4 1.343(8)
C12 N3 1.364(8)
C13 C14 1.342(10)
C13 N3 1.373(8)
C13 H13 0.95
C14 N4 1.391(9)
C14 H14 0.95
C15 C16 1.323(13)
C15 N4 1.479(9)
C15 H15A 0.99
C15 H15B 0.99
C16 H16A 0.98
C16 H16B 0.98
C16 H16C 0.98
C17 C18 1.362(9)
C17 C22 1.388(9)
C17 N3 1.427(8)
C18 C19 1.373(9)
C18 H18 0.95
C19 C20 1.376(8)
C19 H19 0.95
C20 C21 1.409(8)
C20 C36 1.540(8)
C21 C22 1.404(8)
C21 H21 0.95
C22 H22 0.95
C23 N6 1.337(7)
C23 N5 1.341(8)
C24 C25 1.346(10)
C24 N5 1.389(8)
C24 H24 0.95
C25 N6 1.356(9)
C25 H25 0.95
C26 N6 1.503(10)
C26 C27 1.567(17)
C26 H26A 0.99
C26 H26B 0.99
C27 H27A 0.98
C27 H27B 0.98
C27 H27C 0.98
C28 C33 1.356(9)
C28 C29 1.408(8)
C28 N5 1.439(7)
C29 C30 1.373(8)
C29 H29 0.95
C30 C31 1.390(8)
C30 H30 0.95
C31 C32 1.396(8)
C31 C38 1.535(8)
C32 C33 1.380(8)
C32 H32 0.95
C33 H33 0.95
C34 C39 1.547(7)
C34 C35 1.547(7)
C34 C40 1.556(8)
C35 C36 1.540(8)
C35 H35A 0.99
C35 H35B 0.99
C36 C41 1.527(8)
C36 C37 1.545(7)
C37 C38 1.543(8)
C37 H37A 0.99
C37 H37B 0.99
C38 C42 1.549(8)
C38 C39 1.557(8)
C39 H39A 0.99
C39 H39B 0.99
C40 C43 1.501(8)
C40 H40A 0.99
C40 H40B 0.99
C41 C43 1.539(9)
C41 H41A 0.99
C41 H41B 0.99
C42 C43 1.534(8)
C42 H42A 0.99
C42 H42B 0.99
C43 H43 1.0
C44 N8 1.337(8)
C44 N7 1.376(8)
C45 C46 1.335(9)
C45 N7 1.386(8)
C45 H45 0.95
C46 N8 1.366(9)
C46 H46 0.95
C47 N8 1.460(8)
C47 C48 1.488(13)
C47 H47A 0.99
C47 H47B 0.99
C48 H48A 0.98
C48 H48B 0.98
C48 H48C 0.98
C49 C50 1.374(9)
C49 C54 1.394(8)
C49 N7 1.437(7)
C50 C51 1.387(9)
C50 H50 0.95
C51 C52 1.376(8)
C51 H51 0.95
C52 C53 1.400(8)
C52 C77 1.532(8)
C53 C54 1.372(8)
C53 H53 0.95
C54 H54 0.95
C55 N10 1.356(7)
C55 N9 1.378(8)
C56 C57 1.339(10)
C56 N9 1.376(8)
C56 H56 0.95
C57 N10 1.376(8)
C57 H57 0.95
C58 C59 1.440(12)
C58 N10 1.472(8)
C58 H58A 0.99
C58 H58B 0.99
C59 H59A 0.98
C59 H59B 0.98
C59 H59C 0.98
C60 C65 1.372(8)
C60 C61 1.387(9)
C60 N9 1.425(7)
C61 C62 1.397(8)
C61 H61 0.95
C62 C63 1.389(8)
C62 H62 0.95
C63 C64 1.394(8)
C63 C79 1.536(8)
C64 C65 1.371(8)
C64 H64 0.95
C65 H65 0.95
C66 N12 1.337(8)
C66 N11 1.352(7)
C67 C68 1.308(9)
C67 N11 1.368(8)
C67 H67 0.95
C68 N12 1.380(8)
C68 H68 0.95
C69 C70 1.439(10)
C69 N12 1.478(8)
C69 H69A 0.99
C69 H69B 0.99
C70 H70A 0.98
C70 H70B 0.98
C70 H70C 0.98
C71 C76 1.403(8)
C71 C72 1.408(8)
C71 N11 1.408(7)
C72 C73 1.391(8)
C72 H72 0.95
C73 C74 1.387(9)
C73 H73 0.95
C74 C75 1.394(8)
C74 C81 1.524(8)
C75 C76 1.388(8)
C75 H75 0.95
C76 H76 0.95
C77 C83 1.519(8)
C77 C78 1.539(8)
C77 C82 1.541(8)
C78 C79 1.564(8)
C78 H78A 0.99
C78 H78B 0.99
C79 C80 1.524(8)
C79 C84 1.528(8)
C80 C81 1.542(8)
C80 H80A 0.99
C80 H80B 0.99
C81 C82 1.536(8)
C81 C85 1.555(8)
C82 H82A 0.99
C82 H82B 0.99
C83 C86 1.538(8)
C83 H83A 0.99
C83 H83B 0.99
C84 C86 1.510(8)
C84 H84A 0.99
C84 H84B 0.99
C85 C86 1.512(8)
C85 H85A 0.99
C85 H85B 0.99
C86 H86 1.0
C87 O1 1.399(13)
C87 C88 1.427(17)
C87 H87A 0.99
C87 H87B 0.99
C88 O2 1.497(15)
C88 H88A 0.99
C88 H88B 0.99
C89 O2 1.389(12)
C89 C90 1.391(14)
C89 H89A 0.99
C89 H89B 0.99
C90 O1 1.434(12)
C90 H90A 0.99
C90 H90B 0.99
C91 C92 1.403(18)
C91 O3 1.437(13)
C91 H91A 0.99
C91 H91B 0.99
C92 O4 1.344(13)
C92 H92A 0.99
C92 H92B 0.99
C93 C94 1.327(19)
C93 O4 1.399(17)
C93 H93A 0.99
C93 H93B 0.99
C94 O3 1.329(13)
C94 H94A 0.99
C94 H94B 0.99
C95 C96 1.367(19)
C95 H95A 0.99
C95 H95B 0.99
C95 H95C 0.99
C95 H95D 0.99
C96 H96A 0.99
C96 H96B 0.99
C96 H96C 0.99
C96 H96D 0.99
C97 C98 1.31(2)
C97 H97A 0.99
C97 H97B 0.99
C97 H97C 0.99
C97 H97D 0.99
C98 H98A 0.99
C98 H98B 0.99
C98 H98C 0.99
C98 H98D 0.99
C99 O7 1.26(2)
C99 C100 1.43(2)
C99 H99A 0.99
C99 H99B 0.99
C100 O8 1.40(2)
C100 H10A 0.99
C100 H10B 0.99
C101 O8 1.40(2)
C101 C102 1.52(2)
C101 H10C 0.99
C101 H10D 0.99
C102 O7 1.334(15)
C102 H10E 0.99
C102 H10F 0.99
F1 P1 1.553(6)
F2 P1 1.566(6)
F3 P1 1.571(5)
F4 P1 1.572(6)
F5 P1 1.575(8)
F6 P1 1.552(6)
F7 P2 1.603(6)
F8 P2 1.559(5)
F9 P2 1.584(5)
F10 P2 1.578(5)
F11 P2 1.565(5)
F12 P2 1.564(5)
F13 P3 1.560(5)
F14 P3 1.530(6)
F15 P3 1.593(5)
F16 P3 1.555(6)
F17 P3 1.544(6)
F18 P3 1.557(6)

loop_
_platon_squeeze_void_nr
_platon_squeeze_void_average_x
_platon_squeeze_void_average_y
_platon_squeeze_void_average_z
_platon_squeeze_void_volume
_platon_squeeze_void_count_electrons
_platon_squeeze_void_content
1 0.745 0.721 0.196 337 99 ' '
2 0.255 0.221 0.303 337 99 ' '
3 0.455 0.714 0.230 12 1 ' '
4 0.545 0.214 0.270 12 1 ' '
5 0.745 0.779 0.696 337 99 ' '
6 0.255 0.279 0.803 337 99 ' '
7 0.455 0.786 0.730 12 1 ' '
8 0.545 0.286 0.770 12 1 ' '
